data_4083473
loop_
_publ_author_name
'Zhao, Shu-Bin'
'Wang, Rui-Yao'
'Wang, Suning'

_publ_section_title
;
 Reactivity of SiMe3- and SnR3-Functionalized Bis(7-azaindol-1-yl)methane
 with [PtR2(\m-SMe2)]n(R = Me, Ph) and the Resulting Pt(II) and Pt(IV)
 Complexes
;
_journal_issue 8
_journal_name_full Organometallics
_journal_page_first 2572
_journal_paper_doi 10.1021/om900022n
_journal_volume 28
_journal_year 2009
_chemical_formula_sum 'C20 H26 N4 Pt Si'
_chemical_formula_weight 545.63
_chemical_name_systematic
; 
 ? 
;
_space_group_IT_number 2
_symmetry_cell_setting triclinic
_symmetry_space_group_name_Hall '-P 1'
_symmetry_space_group_name_H-M 'P -1'
_atom_sites_solution_hydrogens geom
_atom_sites_solution_primary direct
_atom_sites_solution_secondary difmap
_audit_creation_method SHELXL-97
_cell_angle_alpha 104.3020(10)
_cell_angle_beta 106.3130(10)
_cell_angle_gamma 94.5730(10)
_cell_formula_units_Z 2
_cell_length_a 9.2748(11)
_cell_length_b 9.5207(12)
_cell_length_c 13.2059(16)
_cell_measurement_temperature 298(2)
_cell_volume 1070.5(2)
_computing_structure_refinement 'SHELXL-97 (Sheldrick, 1997)'
_computing_structure_solution 'SHELXS-97 (Sheldrick, 1990)'
_diffrn_ambient_temperature 298(2)
_diffrn_measured_fraction_theta_full 0.974
_diffrn_measured_fraction_theta_max 0.974
_diffrn_radiation_monochromator graphite
_diffrn_radiation_source 'fine-focus sealed tube'
_diffrn_radiation_type MoK\a
_diffrn_radiation_wavelength 0.71073
_diffrn_reflns_av_R_equivalents 0.0216
_diffrn_reflns_av_sigmaI/netI 0.0250
_diffrn_reflns_limit_h_max 11
_diffrn_reflns_limit_h_min -11
_diffrn_reflns_limit_k_max 12
_diffrn_reflns_limit_k_min -12
_diffrn_reflns_limit_l_max 16
_diffrn_reflns_limit_l_min -16
_diffrn_reflns_number 12142
_diffrn_reflns_theta_full 27.26
_diffrn_reflns_theta_max 27.26
_diffrn_reflns_theta_min 1.67
_exptl_absorpt_coefficient_mu 6.621
_exptl_absorpt_correction_T_max 0.5573
_exptl_absorpt_correction_T_min 0.3510
_exptl_absorpt_correction_type multi-scan
_exptl_crystal_density_diffrn 1.693
_exptl_crystal_density_method 'not measured'
_exptl_crystal_F_000 532
_exptl_crystal_size_max 0.20
_exptl_crystal_size_mid 0.20
_exptl_crystal_size_min 0.10
_refine_diff_density_max 0.442
_refine_diff_density_min -0.501
_refine_diff_density_rms 0.068
_refine_ls_extinction_method none
_refine_ls_goodness_of_fit_ref 1.027
_refine_ls_hydrogen_treatment constr
_refine_ls_matrix_type full
_refine_ls_number_parameters 250
_refine_ls_number_reflns 4671
_refine_ls_number_restraints 0
_refine_ls_restrained_S_all 1.027
_refine_ls_R_factor_all 0.0195
_refine_ls_R_factor_gt 0.0173
_refine_ls_shift/su_max 0.001
_refine_ls_shift/su_mean 0.000
_refine_ls_structure_factor_coef Fsqd
_refine_ls_weighting_details 'calc w=1/[\s^2^(Fo^2^)+(0.0191P)^2^+0.1216P] where P=(Fo^2^+2Fc^2^)/3'
_refine_ls_weighting_scheme calc
_refine_ls_wR_factor_gt 0.0399
_refine_ls_wR_factor_ref 0.0405
_reflns_number_gt 4373
_reflns_number_total 4671
_reflns_threshold_expression >2sigma(I)
_cod_data_source_file 2.cif
_cod_data_source_block zs163
_cod_depositor_comments
;
The following automatic conversions were performed:

'_symmetry_cell_setting' value 'Triclinic' changed to 'triclinic'
according to
/usr/data/users/saulius/automatic-downloads/retrospective/ACS/lib/dictionaries/cif_core.dic
dictionary named 'cif_core.dic' version 2.4.2 from
2011-04-26.

'_exptl_absorpt_correction_type' value 'Multi-scan'
changed to 'multi-scan' according to
/usr/data/users/saulius/automatic-downloads/retrospective/ACS/lib/dictionaries/cif_core.dic
dictionary named 'cif_core.dic' version 2.4.2 from 2011-04-26.

Automatic conversion script
Id: cif_fix_values 2281 2013-09-26 08:29:07Z andrius 
;
_cod_original_sg_symbol_H-M P-1
_cod_database_code 4083473

loop_
_symmetry_equiv_pos_as_xyz
'x, y, z'
'-x, -y, -z'

loop_
_atom_site_label
_atom_site_type_symbol
_atom_site_fract_x
_atom_site_fract_y
_atom_site_fract_z
_atom_site_U_iso_or_equiv
_atom_site_adp_type
_atom_site_occupancy
_atom_site_symmetry_multiplicity
_atom_site_calc_flag
_atom_site_refinement_flags
Pt1 Pt 0.141054(10) 0.495239(10) 0.211297(7) 0.03463(4) Uani 1 1 d .
Si1 Si 0.17983(9) 0.26226(9) 0.46969(6) 0.04436(18) Uani 1 1 d .
C1 C -0.0449(3) 0.5907(3) 0.2202(3) 0.0545(7) Uani 1 1 d .
H1A H -0.0130 0.6911 0.2642 0.082 Uiso 1 1 calc R
H1B H -0.1032 0.5388 0.2531 0.082 Uiso 1 1 calc R
H1C H -0.1064 0.5875 0.1476 0.082 Uiso 1 1 calc R
C2 C 0.2760(4) 0.6883(4) 0.3081(3) 0.0545(8) Uani 1 1 d .
H2A H 0.378(5) 0.691(4) 0.295(3) 0.100(14) Uiso 1 1 d .
H2C H 0.287(4) 0.693(4) 0.386(4) 0.092(13) Uiso 1 1 d .
H2B H 0.233(4) 0.774(4) 0.290(3) 0.080(12) Uiso 1 1 d .
C3 C 0.4187(3) 0.4488(4) 0.1392(3) 0.0561(8) Uani 1 1 d .
H3A H 0.3856 0.5224 0.1078 0.067 Uiso 1 1 calc R
C4 C 0.5485(4) 0.3973(4) 0.1241(3) 0.0670(10) Uani 1 1 d .
H4A H 0.5993 0.4357 0.0830 0.080 Uiso 1 1 calc R
C5 C 0.6028(3) 0.2892(4) 0.1698(3) 0.0614(9) Uani 1 1 d .
H5A H 0.6900 0.2537 0.1602 0.074 Uiso 1 1 calc R
C6 C 0.5239(3) 0.2347(3) 0.2302(2) 0.0468(7) Uani 1 1 d .
C7 C 0.5389(3) 0.1256(3) 0.2872(3) 0.0579(8) Uani 1 1 d .
H7A H 0.6154 0.0679 0.2947 0.069 Uiso 1 1 calc R
C8 C 0.4212(3) 0.1211(3) 0.3288(3) 0.0533(7) Uani 1 1 d .
H8A H 0.4037 0.0580 0.3692 0.064 Uiso 1 1 calc R
C9 C 0.3925(3) 0.2941(3) 0.2409(2) 0.0368(6) Uani 1 1 d .
C10 C 0.1854(3) 0.2409(3) 0.3238(2) 0.0333(5) Uani 1 1 d .
H10A H 0.1693 0.3377 0.3138 0.040 Uiso 1 1 calc R
C11 C 0.0036(3) 0.0016(3) 0.2313(3) 0.0507(7) Uani 1 1 d .
H11A H 0.0410 -0.0444 0.2856 0.061 Uiso 1 1 calc R
C12 C -0.1120(4) -0.0598(3) 0.1381(3) 0.0570(8) Uani 1 1 d .
H12A H -0.1679 -0.1534 0.1176 0.068 Uiso 1 1 calc R
C13 C -0.1331(3) 0.0436(3) 0.0767(2) 0.0433(6) Uani 1 1 d .
C14 C -0.2297(3) 0.0483(4) -0.0233(2) 0.0562(8) Uani 1 1 d .
H14A H -0.3034 -0.0319 -0.0679 0.067 Uiso 1 1 calc R
C15 C -0.2139(3) 0.1738(4) -0.0547(2) 0.0562(8) Uani 1 1 d .
H15A H -0.2775 0.1796 -0.1214 0.067 Uiso 1 1 calc R
C16 C -0.1040(3) 0.2920(4) 0.0123(2) 0.0484(7) Uani 1 1 d .
H16A H -0.0963 0.3751 -0.0121 0.058 Uiso 1 1 calc R
C17 C -0.0239(3) 0.1699(3) 0.1396(2) 0.0344(5) Uani 1 1 d .
C18 C -0.0204(4) 0.2862(4) 0.4577(3) 0.0670(9) Uani 1 1 d .
H18A H -0.0289 0.3260 0.5297 0.100 Uiso 1 1 calc R
H18B H -0.0853 0.1927 0.4233 0.100 Uiso 1 1 calc R
H18C H -0.0505 0.3521 0.4140 0.100 Uiso 1 1 calc R
C19 C 0.3172(4) 0.4311(4) 0.5517(3) 0.0643(9) Uani 1 1 d .
H19A H 0.3101 0.4590 0.6249 0.096 Uiso 1 1 calc R
H19B H 0.2943 0.5088 0.5182 0.096 Uiso 1 1 calc R
H19C H 0.4185 0.4132 0.5546 0.096 Uiso 1 1 calc R
C20 C 0.2320(5) 0.1074(4) 0.5297(3) 0.0827(12) Uani 1 1 d .
H20A H 0.2031 0.1186 0.5952 0.124 Uiso 1 1 calc R
H20B H 0.3399 0.1085 0.5473 0.124 Uiso 1 1 calc R
H20C H 0.1797 0.0158 0.4772 0.124 Uiso 1 1 calc R
N1 N 0.3372(2) 0.3989(3) 0.19683(18) 0.0398(5) Uani 1 1 d .
N2 N 0.3304(2) 0.2241(2) 0.30247(18) 0.0385(5) Uani 1 1 d .
N3 N 0.0593(2) 0.1429(2) 0.23524(17) 0.0361(4) Uani 1 1 d .
N4 N -0.0069(2) 0.2950(2) 0.11081(17) 0.0357(5) Uani 1 1 d .

loop_
_atom_site_aniso_label
_atom_site_aniso_U_11
_atom_site_aniso_U_22
_atom_site_aniso_U_33
_atom_site_aniso_U_23
_atom_site_aniso_U_13
_atom_site_aniso_U_12
Pt1 0.03465(6) 0.03274(6) 0.03937(6) 0.01566(4) 0.01110(4) 0.00576(4)
Si1 0.0490(4) 0.0459(4) 0.0392(4) 0.0176(3) 0.0113(3) 0.0043(3)
C1 0.0516(17) 0.0452(17) 0.072(2) 0.0210(15) 0.0204(15) 0.0199(14)
C2 0.0558(19) 0.0386(17) 0.063(2) 0.0163(15) 0.0098(16) -0.0013(14)
C3 0.0447(16) 0.075(2) 0.0559(18) 0.0265(16) 0.0204(14) 0.0055(15)
C4 0.0493(18) 0.099(3) 0.061(2) 0.024(2) 0.0300(16) 0.0073(18)
C5 0.0369(15) 0.080(2) 0.0603(19) 0.0001(17) 0.0207(14) 0.0115(15)
C6 0.0310(13) 0.0490(17) 0.0469(15) -0.0037(13) 0.0064(11) 0.0058(12)
C7 0.0410(15) 0.0513(18) 0.070(2) 0.0052(16) 0.0057(14) 0.0204(14)
C8 0.0465(16) 0.0457(17) 0.0642(19) 0.0185(15) 0.0064(14) 0.0174(13)
C9 0.0278(12) 0.0381(14) 0.0362(13) 0.0019(11) 0.0054(10) 0.0015(10)
C10 0.0317(12) 0.0274(12) 0.0392(13) 0.0098(10) 0.0082(10) 0.0047(10)
C11 0.0524(17) 0.0329(14) 0.0640(19) 0.0182(13) 0.0108(14) 0.0030(12)
C12 0.0525(17) 0.0295(14) 0.078(2) 0.0078(15) 0.0131(16) -0.0033(13)
C13 0.0382(14) 0.0345(14) 0.0478(15) -0.0015(12) 0.0107(12) 0.0038(11)
C14 0.0458(16) 0.0563(19) 0.0445(16) -0.0099(14) 0.0031(13) -0.0001(14)
C15 0.0525(17) 0.070(2) 0.0351(14) 0.0093(15) 0.0017(13) 0.0085(16)
C16 0.0490(16) 0.0585(19) 0.0358(14) 0.0136(13) 0.0099(12) 0.0089(14)
C17 0.0305(12) 0.0360(14) 0.0341(12) 0.0044(10) 0.0102(10) 0.0068(10)
C18 0.058(2) 0.081(3) 0.064(2) 0.0167(18) 0.0281(17) 0.0035(18)
C19 0.063(2) 0.065(2) 0.0484(17) 0.0030(16) 0.0067(15) -0.0023(17)
C20 0.112(3) 0.074(3) 0.071(2) 0.045(2) 0.021(2) 0.015(2)
N1 0.0338(11) 0.0442(13) 0.0421(12) 0.0118(10) 0.0141(9) 0.0032(9)
N2 0.0331(11) 0.0367(12) 0.0436(12) 0.0129(10) 0.0062(9) 0.0097(9)
N3 0.0355(11) 0.0281(10) 0.0413(11) 0.0086(9) 0.0083(9) 0.0021(8)
N4 0.0346(11) 0.0397(12) 0.0328(10) 0.0103(9) 0.0104(9) 0.0057(9)

loop_
_atom_type_symbol
_atom_type_description
_atom_type_scat_dispersion_real
_atom_type_scat_dispersion_imag
_atom_type_scat_source
C C 0.0033 0.0016 'International Tables Vol C Tables 4.2.6.8 and 6.1.1.4'
H H 0.0000 0.0000 'International Tables Vol C Tables 4.2.6.8 and 6.1.1.4'
N N 0.0061 0.0033 'International Tables Vol C Tables 4.2.6.8 and 6.1.1.4'
Si Si 0.0817 0.0704 'International Tables Vol C Tables 4.2.6.8 and 6.1.1.4'
Pt Pt -1.7033 8.3905 'International Tables Vol C Tables 4.2.6.8 and 6.1.1.4'

loop_
_geom_angle_atom_site_label_1
_geom_angle_atom_site_label_2
_geom_angle_atom_site_label_3
_geom_angle
C1 Pt1 C2 89.12(14)
C1 Pt1 N1 177.67(10)
C2 Pt1 N1 90.50(12)
C1 Pt1 N4 89.07(11)
C2 Pt1 N4 178.15(12)
N1 Pt1 N4 91.32(8)
C19 Si1 C18 112.85(17)
C19 Si1 C20 109.54(18)
C18 Si1 C20 111.13(19)
C19 Si1 C10 103.83(13)
C18 Si1 C10 102.60(13)
C20 Si1 C10 116.66(16)
N1 C3 C4 124.1(3)
C5 C4 C3 120.1(3)
C4 C5 C6 118.2(3)
C5 C6 C9 117.5(3)
C5 C6 C7 135.8(3)
C9 C6 C7 106.7(3)
C8 C7 C6 107.4(3)
C7 C8 N2 110.4(3)
N1 C9 N2 126.3(2)
N1 C9 C6 125.4(3)
N2 C9 C6 108.3(2)
N3 C10 N2 111.2(2)
N3 C10 Si1 116.78(16)
N2 C10 Si1 118.06(16)
C12 C11 N3 110.5(3)
C11 C12 C13 107.7(3)
C14 C13 C12 136.2(3)
C14 C13 C17 117.4(3)
C12 C13 C17 106.5(2)
C15 C14 C13 118.3(3)
C14 C15 C16 120.4(3)
N4 C16 C15 124.4(3)
N4 C17 N3 126.5(2)
N4 C17 C13 125.4(2)
N3 C17 C13 108.1(2)
C9 N1 C3 114.7(2)
C9 N1 Pt1 127.29(17)
C3 N1 Pt1 118.0(2)
C9 N2 C8 107.3(2)
C9 N2 C10 126.5(2)
C8 N2 C10 125.8(2)
C17 N3 C11 107.2(2)
C17 N3 C10 127.4(2)
C11 N3 C10 125.4(2)
C17 N4 C16 114.2(2)
C17 N4 Pt1 126.20(16)
C16 N4 Pt1 119.33(19)

loop_
_geom_bond_atom_site_label_1
_geom_bond_atom_site_label_2
_geom_bond_distance
Pt1 C1 2.031(3)
Pt1 C2 2.037(3)
Pt1 N1 2.135(2)
Pt1 N4 2.142(2)
Si1 C19 1.849(3)
Si1 C18 1.856(3)
Si1 C20 1.874(3)
Si1 C10 1.902(3)
C3 N1 1.349(3)
C3 C4 1.382(4)
C4 C5 1.377(5)
C5 C6 1.383(4)
C6 C9 1.411(4)
C6 C7 1.420(5)
C7 C8 1.355(4)
C8 N2 1.388(3)
C9 N1 1.342(3)
C9 N2 1.380(3)
C10 N3 1.458(3)
C10 N2 1.463(3)
C11 C12 1.346(4)
C11 N3 1.385(3)
C12 C13 1.414(4)
C13 C14 1.385(4)
C13 C17 1.415(4)
C14 C15 1.369(5)
C15 C16 1.380(4)
C16 N4 1.351(3)
C17 N4 1.347(3)
C17 N3 1.379(3)
